data_4062543
loop_
_publ_author_name
'Fenwick, Andrew E.'
'Phomphrai, Khamphee'
'Thorn, Matthew G.'
'Vilardo, Jonathan S.'
'Trefun, Christine A.'
'Hanna, Brigitte'
'Fanwick, Phillip E.'
'Rothwell, Ian P.'

_publ_section_title
;
 Formation of Neutral and Cationic Methyl Derivatives of Titanium Containing
 Cyclopentadienyl and Aryloxide Ancillary Ligation
;
_journal_coden_ASTM ORGND7
_journal_issue 9
_journal_name_full Organometallics
_journal_page_first 2146
_journal_page_last 2156
_journal_paper_doi 10.1021/om0341404
_journal_volume 23
_journal_year 2004
_chemical_formula_moiety 'C15 H19 Br1 O1 Ti1'
_chemical_formula_sum 'C15 H19 Br O Ti'
_chemical_formula_weight 343.13
_space_group_IT_number 2
_symmetry_cell_setting triclinic
_symmetry_space_group_name_Hall '-P 1'
_symmetry_space_group_name_H-M 'P -1'
_cell_angle_alpha 67.703(4)
_cell_angle_beta 82.617(5)
_cell_angle_gamma 88.058(7)
_cell_formula_units_Z 2
_cell_length_a 7.6461(12)
_cell_length_b 9.6760(7)
_cell_length_c 11.1248(10)
_cell_measurement_temperature 150
_cell_volume 755.10(15)
_diffrn_ambient_temperature 150
_exptl_crystal_density_diffrn 1.51
_cod_original_formula_sum 'C15 H19 Br1 O1 Ti1'
_cod_database_code 4062543

loop_
_symmetry_equiv_pos_as_xyz
'x, y, z'
'-x, -y, -z'

loop_
_atom_site_label
_atom_site_type_symbol
_atom_site_fract_x
_atom_site_fract_y
_atom_site_fract_z
_atom_site_U_iso_or_equiv
_atom_site_adp_type
_atom_site_occupancy
_atom_site_symmetry_multiplicity
_atom_site_calc_flag
_atom_site_refinement_flags
_atom_site_disorder_assembly
_atom_site_disorder_group
Br(14) Br 0.10935(3) 0.39592(2) -0.26774(2) 0.03822(8) Uani 1 1 d . . .
Ti Ti 0.74876(4) -0.23419(3) -0.23400(3) 0.02208(9) Uani 1 1 d . . .
O(1) O 0.65159(18) -0.08337(13) -0.19057(12) 0.0277(3) Uani 1 1 d . . .
C(1) C 0.4657(3) 0.2049(2) -0.6241(2) 0.0358(5) Uani 1 1 d . . .
C(2) C 0.4799(3) 0.3527(2) -0.7144(2) 0.0367(5) Uani 1 1 d . . .
C(3) C 0.3231(3) 0.4250(2) -0.6942(2) 0.0365(5) Uani 1 1 d . . .
C(4) C 0.2130(3) 0.3232(2) -0.5924(2) 0.0361(5) Uani 1 1 d . . .
C(5) C 0.3012(3) 0.1864(2) -0.54929(18) 0.0358(5) Uani 1 1 d . . .
C(6) C 0.7592(3) -0.4089(2) -0.0533(2) 0.0408(5) Uani 1 1 d . . .
C(7) C 1.0168(3) -0.1724(2) -0.2891(2) 0.0391(5) Uani 1 1 d . . .
C(11) C 0.5298(3) 0.02518(18) -0.20570(17) 0.0251(4) Uani 1 1 d . . .
C(12) C 0.5711(3) 0.16815(19) -0.30138(17) 0.0268(4) Uani 1 1 d . . .
C(13) C 0.4433(3) 0.27749(19) -0.31732(18) 0.0282(4) Uani 1 1 d . . .
C(14) C 0.2830(3) 0.2446(2) -0.24015(18) 0.0287(4) Uani 1 1 d . . .
C(15) C 0.2435(3) 0.1043(2) -0.14362(19) 0.0309(4) Uani 1 1 d . . .
C(16) C 0.3679(3) -0.0077(2) -0.12571(18) 0.0288(4) Uani 1 1 d . . .
C(121) C 0.7473(3) 0.2011(2) -0.3832(2) 0.0346(4) Uani 1 1 d . . .
C(161) C 0.3294(3) -0.1626(2) -0.0230(2) 0.0361(4) Uani 1 1 d . . .
H(1) H 0.5528 0.1305 -0.6154 0.043 Uiso 1 1 calc R . .
H(2) H 0.5782 0.3963 -0.7781 0.044 Uiso 1 1 calc R . .
H(3) H 0.2968 0.5263 -0.7419 0.044 Uiso 1 1 calc R . .
H(4) H 0.0986 0.3424 -0.5581 0.043 Uiso 1 1 calc R . .
H(5) H 0.2562 0.0968 -0.4808 0.043 Uiso 1 1 calc R . .
H(13) H 0.4670 0.3751 -0.3817 0.034 Uiso 1 1 calc R . .
H(15) H 0.1327 0.0849 -0.0903 0.037 Uiso 1 1 calc R . .
H(6A) H 0.8122 -0.3724 0.0050 0.061 Uiso 1 1 calc R . .
H(6B) H 0.8308 -0.4894 -0.0659 0.061 Uiso 1 1 calc R . .
H(6C) H 0.6396 -0.4468 -0.0142 0.061 Uiso 1 1 calc R . .
H(7A) H 1.0318 -0.0917 -0.3759 0.059 Uiso 1 1 calc R . .
H(7B) H 1.0855 -0.2587 -0.2918 0.059 Uiso 1 1 calc R . .
H(7C) H 1.0580 -0.1378 -0.2253 0.059 Uiso 1 1 calc R . .
H(12A) H 0.8404 0.1805 -0.3262 0.052 Uiso 1 1 calc R . .
H(12B) H 0.7540 0.3065 -0.4423 0.052 Uiso 1 1 calc R . .
H(12C) H 0.7627 0.1380 -0.4348 0.052 Uiso 1 1 calc R . .
H(16A) H 0.2217 -0.1613 0.0346 0.054 Uiso 1 1 calc R . .
H(16B) H 0.4283 -0.1948 0.0287 0.054 Uiso 1 1 calc R . .
H(16C) H 0.3134 -0.2323 -0.0659 0.054 Uiso 1 1 calc R . .

loop_
_atom_site_aniso_label
_atom_site_aniso_U_11
_atom_site_aniso_U_22
_atom_site_aniso_U_33
_atom_site_aniso_U_12
_atom_site_aniso_U_13
_atom_site_aniso_U_23
Br(14) 0.03551(14) 0.03739(12) 0.04791(14) 0.01321(9) -0.01316(10) -0.0215
Ti 0.01965(18) 0.02306(15) 0.02373(16) 0.00121(12) -0.00322(13) -0.00900
O(1) 0.0274(7) 0.0277(6) 0.0303(7) 0.0033(5) -0.0039(5) -0.0136(5)
C(1) 0.0324(12) 0.0417(10) 0.0406(11) 0.0113(9) -0.0186(9) -0.0201(9)
C(2) 0.0279(11) 0.0460(11) 0.0375(11) -0.0103(9) -0.0053(9) -0.0161(9)
C(3) 0.0441(13) 0.0282(9) 0.0440(11) 0.0009(8) -0.0171(10) -0.0174(8)
C(4) 0.0301(11) 0.0511(12) 0.0373(11) 0.0040(9) -0.0052(9) -0.0280(9)
C(5) 0.0422(13) 0.0382(10) 0.0246(9) -0.0044(9) -0.0094(9) -0.0072(8)
C(6) 0.0509(14) 0.0371(10) 0.0297(10) 0.0043(9) -0.0111(10) -0.0059(8)
C(7) 0.0236(11) 0.0497(12) 0.0497(12) -0.0041(9) -0.0016(9) -0.0256(10)
C(11) 0.0259(10) 0.0245(8) 0.0284(9) 0.0019(7) -0.0038(7) -0.0138(7)
C(12) 0.0287(10) 0.0282(8) 0.0255(9) -0.0025(7) -0.0026(7) -0.0125(7)
C(13) 0.0332(11) 0.0258(8) 0.0282(9) -0.0005(7) -0.0064(8) -0.0121(7)
C(14) 0.0283(10) 0.0295(8) 0.0340(10) 0.0055(7) -0.0083(8) -0.0174(7)
C(15) 0.0262(11) 0.0332(9) 0.0363(10) 0.0012(8) -0.0001(8) -0.0177(8)
C(16) 0.0296(11) 0.0284(8) 0.0302(9) -0.0014(7) -0.0019(8) -0.0135(7)
C(121) 0.0309(11) 0.0335(9) 0.0364(10) -0.0026(8) 0.0027(9) -0.0117(8)
C(161) 0.0370(12) 0.0292(9) 0.0361(10) -0.0027(8) 0.0037(9) -0.0080(8)

loop_
_geom_bond_atom_site_label_1
_geom_bond_atom_site_label_2
_geom_bond_distance
_geom_bond_site_symmetry_1
_geom_bond_site_symmetry_2
_geom_bond_publ_flag
Br(14) C(14) 1.9059(18) . . ?
Ti O(1) 1.8123(12) . . ?
Ti C(6) 2.0875(19) . . ?
Ti C(7) 2.101(2) . . ?
Ti C(5) 2.3561(18) . 2_654 ?
Ti C(1) 2.3572(19) . 2_654 ?
Ti C(2) 2.365(2) . 2_654 ?
Ti C(3) 2.3771(18) . 2_654 ?
Ti C(4) 2.3781(19) . 2_654 ?
O(1) C(11) 1.356(2) . . ?
C(1) C(5) 1.393(3) . . ?
C(1) C(2) 1.399(3) . . ?
C(1) Ti 2.3571(19) . 2_654 ?
C(2) C(3) 1.405(3) . . ?
C(2) Ti 2.3652(19) . 2_654 ?
C(3) C(4) 1.388(3) . . ?
C(3) Ti 2.3771(18) . 2_654 ?
C(4) C(5) 1.406(3) . . ?
C(4) Ti 2.3781(19) . 2_654 ?
C(5) Ti 2.3561(18) . 2_654 ?
C(11) C(16) 1.398(3) . . ?
C(11) C(12) 1.404(2) . . ?
C(12) C(13) 1.392(3) . . ?
C(12) C(121) 1.496(3) . . ?
C(13) C(14) 1.375(3) . . ?
C(14) C(15) 1.388(3) . . ?
C(15) C(16) 1.391(3) . . ?
C(16) C(161) 1.511(2) . . ?

loop_
_cod_changelog_entry_id
_cod_changelog_entry_author
_cod_changelog_entry_date
_cod_changelog_entry_text
1 'Vaitkus, Antanas' 2022-09-18T00:33:00+03:00 'Updated bibliographic information.'
